data_2205179
loop_
_publ_author_name
'Li, Xun'
'Xu, Wen-Fang'
'Wu, Ji-Feng'
'Wang, Jun-Li'
'Yuan, Yu-Mei'

_publ_section_title
;(4<i>S</i>)-4-(Methoxycarbonylmethylaminocarbonyl)-4-(3,4,5-trimethoxybenzamido)butanoic
 acid
;
_journal_issue 2
_journal_name_full 'Acta Crystallographica Section E'
_journal_page_first o349
_journal_page_last o351
_journal_paper_doi 10.1107/S1600536805001339
_journal_volume 61
_journal_year 2005
_chemical_formula_iupac 'C18 H24 N2 O9'
_chemical_formula_moiety 'C18 H24 N2 O9'
_chemical_formula_sum 'C18 H24 N2 O9'
_chemical_formula_weight 412.39
_chemical_melting_point .442E-305
_chemical_name_systematic
;
(4S)-4-(Methoxycarbonylmethylaminocarbonyl)-4-(3,4,5-
trimethoxybenzamido)butanoic acid
;
_space_group_IT_number 14
_symmetry_cell_setting monoclinic
_symmetry_space_group_name_Hall '-P 2ybc'
_symmetry_space_group_name_H-M 'P 1 21/c 1'
_atom_sites_solution_hydrogens geom
_atom_sites_solution_primary direct
_atom_sites_solution_secondary difmap
_cell_angle_alpha 90.00
_cell_angle_beta 98.401(5)
_cell_angle_gamma 90.00
_cell_formula_units_Z 4
_cell_length_a 27.665(9)
_cell_length_b 5.1444(16)
_cell_length_c 13.907(4)
_cell_measurement_reflns_used 1522
_cell_measurement_temperature 298(2)
_cell_measurement_theta_max 21.961
_cell_measurement_theta_min 2.232
_cell_volume 1958.0(10)
_computing_cell_refinement SMART
_computing_data_collection 'SMART (Bruker, 1997)'
_computing_data_reduction 'SAINT (Bruker, 1997)'
_computing_molecular_graphics 'SHELXTL (Sheldrick, 2001)'
_computing_publication_material SHELXTL
_computing_structure_refinement 'SHELXL97 (Sheldrick, 1997)'
_computing_structure_solution 'SHELXS97 (Sheldrick, 1990)'
_diffrn_ambient_temperature 298(2)
_diffrn_measured_fraction_theta_full 0.993
_diffrn_measured_fraction_theta_max 0.993
_diffrn_measurement_device_type 'Bruker SMART CCD area-detector'
_diffrn_measurement_method '\f and \w scans'
_diffrn_radiation_monochromator graphite
_diffrn_radiation_source 'fine-focus sealed tube'
_diffrn_radiation_type 'Mo K\a'
_diffrn_radiation_wavelength 0.71073
_diffrn_reflns_av_R_equivalents 0.0410
_diffrn_reflns_av_sigmaI/netI 0.0619
_diffrn_reflns_limit_h_max 26
_diffrn_reflns_limit_h_min -33
_diffrn_reflns_limit_k_max 6
_diffrn_reflns_limit_k_min -6
_diffrn_reflns_limit_l_max 16
_diffrn_reflns_limit_l_min -16
_diffrn_reflns_number 9819
_diffrn_reflns_theta_full 25.50
_diffrn_reflns_theta_max 25.50
_diffrn_reflns_theta_min 2.23
_diffrn_standards_number 0
_exptl_absorpt_coefficient_mu 0.113
_exptl_absorpt_correction_type none
_exptl_crystal_colour colorless
_exptl_crystal_density_diffrn 1.399
_exptl_crystal_density_method 'not measured'
_exptl_crystal_description block
_exptl_crystal_F_000 872
_exptl_crystal_size_max 0.25
_exptl_crystal_size_mid 0.15
_exptl_crystal_size_min 0.10
_refine_diff_density_max 0.333
_refine_diff_density_min -0.197
_refine_ls_extinction_method none
_refine_ls_goodness_of_fit_ref 1.036
_refine_ls_hydrogen_treatment constr
_refine_ls_matrix_type full
_refine_ls_number_parameters 267
_refine_ls_number_reflns 3619
_refine_ls_number_restraints 0
_refine_ls_restrained_S_all 1.036
_refine_ls_R_factor_all 0.0895
_refine_ls_R_factor_gt 0.0606
_refine_ls_shift/su_max 0.000
_refine_ls_shift/su_mean 0.000
_refine_ls_structure_factor_coef Fsqd
_refine_ls_weighting_details 'w=1/[\s^2^(Fo^2^)+(0.0676P)^2^+0.7151P] where P=(Fo^2^+2Fc^2^)/3'
_refine_ls_weighting_scheme calc
_refine_ls_wR_factor_gt 0.1405
_refine_ls_wR_factor_ref 0.1546
_reflns_number_gt 2497
_reflns_number_total 3619
_reflns_threshold_expression I>2\s(I)
_cod_data_source_file wn6314.cif
_cod_data_source_block I
_cod_original_cell_volume 1958.0(11)
_cod_original_sg_symbol_H-M 'P 21/c'
_cod_database_code 2205179
_cod_database_fobs_code 2205179

loop_
_symmetry_equiv_pos_as_xyz
'x, y, z'
'-x, y+1/2, -z+1/2'
'-x, -y, -z'
'x, -y-1/2, z-1/2'

loop_
_atom_site_label
_atom_site_fract_x
_atom_site_fract_y
_atom_site_fract_z
_atom_site_U_iso_or_equiv
_atom_site_adp_type
_atom_site_calc_flag
_atom_site_refinement_flags
_atom_site_occupancy
_atom_site_type_symbol
C1 0.31738(9) 0.8462(5) 1.07123(19) 0.0355(6) Uani d . 1 C
H1A 0.2897 0.9431 1.0777 0.043 Uiso calc R 1 H
C2 0.36107(10) 0.8945(5) 1.13138(19) 0.0367(7) Uani d . 1 C
C3 0.32610(12) 1.2220(6) 1.2200(2) 0.0525(8) Uani d . 1 C
H3A 0.3134 1.3122 1.1613 0.079 Uiso calc R 1 H
H3B 0.3356 1.3458 1.2709 0.079 Uiso calc R 1 H
H3C 0.3014 1.1090 1.2384 0.079 Uiso calc R 1 H
C4 0.45221(14) 0.6629(9) 1.2670(3) 0.0831(13) Uani d . 1 C
H4A 0.4259 0.7042 1.3022 0.125 Uiso calc R 1 H
H4B 0.4827 0.7115 1.3049 0.125 Uiso calc R 1 H
H4C 0.4522 0.4795 1.2542 0.125 Uiso calc R 1 H
C5 0.40260(9) 0.7524(6) 1.1206(2) 0.0407(7) Uani d . 1 C
C6 0.40048(10) 0.5643(6) 1.0483(2) 0.0419(7) Uani d . 1 C
C7 0.44438(12) 0.2634(7) 0.9643(3) 0.0653(10) Uani d . 1 C
H7A 0.4237 0.1183 0.9736 0.098 Uiso calc R 1 H
H7B 0.4773 0.2036 0.9642 0.098 Uiso calc R 1 H
H7C 0.4328 0.3456 0.9034 0.098 Uiso calc R 1 H
C8 0.35650(9) 0.5099(6) 0.9899(2) 0.0388(7) Uani d . 1 C
H8 0.3547 0.3789 0.9435 0.047 Uiso calc R 1 H
C9 0.31536(9) 0.6530(5) 1.00163(18) 0.0315(6) Uani d . 1 C
C10 0.26846(9) 0.5816(5) 0.93978(17) 0.0289(6) Uani d . 1 C
C11 0.18944(8) 0.7257(5) 0.85856(17) 0.0269(6) Uani d . 1 C
H11 0.1921 0.5768 0.8157 0.032 Uiso calc R 1 H
C12 0.17095(9) 0.9580(5) 0.79693(19) 0.0343(6) Uani d . 1 C
H12A 0.1371 0.9265 0.7697 0.041 Uiso calc R 1 H
H12B 0.1715 1.1088 0.8390 0.041 Uiso calc R 1 H
C13 0.19905(10) 1.0222(5) 0.71492(19) 0.0364(7) Uani d . 1 C
H13A 0.2326 1.0641 0.7410 0.044 Uiso calc R 1 H
H13B 0.1993 0.8726 0.6725 0.044 Uiso calc R 1 H
C14 0.17601(10) 1.2476(5) 0.65829(18) 0.0311(6) Uani d . 1 C
C15 0.15135(9) 0.6651(5) 0.92317(18) 0.0294(6) Uani d . 1 C
C16 0.07441(10) 0.4562(6) 0.9360(2) 0.0472(8) Uani d . 1 C
H16A 0.0574 0.6193 0.9417 0.057 Uiso calc R 1 H
H16B 0.0853 0.3912 1.0010 0.057 Uiso calc R 1 H
C17 0.04017(10) 0.2651(6) 0.8817(2) 0.0390(7) Uani d . 1 C
C18 -0.03991(12) 0.0996(8) 0.8654(3) 0.0756(12) Uani d . 1 C
H18A -0.0483 0.1578 0.7995 0.113 Uiso calc R 1 H
H18B -0.0682 0.1087 0.8979 0.113 Uiso calc R 1 H
H18C -0.0285 -0.0768 0.8658 0.113 Uiso calc R 1 H
N1 0.23689(7) 0.7748(4) 0.91463(14) 0.0306(5) Uani d . 1 N
H1 0.2449 0.9312 0.9321 0.037 Uiso calc R 1 H
N2 0.11623(7) 0.5008(4) 0.88709(15) 0.0327(5) Uani d . 1 N
H2 0.1185 0.4198 0.8338 0.039 Uiso calc R 1 H
O1 0.44343(7) 0.4434(5) 1.04041(17) 0.0631(7) Uani d . 1 O
O2 0.44611(7) 0.8005(5) 1.17804(16) 0.0583(6) Uani d . 1 O
O3 0.36722(7) 1.0733(4) 1.20430(14) 0.0526(6) Uani d . 1 O
O4 0.25945(7) 0.3569(4) 0.91342(14) 0.0420(5) Uani d . 1 O
O5 0.19976(8) 1.3243(4) 0.58779(15) 0.0544(6) Uani d . 1 O
H5 0.1865 1.4539 0.5617 0.082 Uiso calc R 1 H
O6 0.13979(8) 1.3549(4) 0.67562(14) 0.0540(6) Uani d . 1 O
O7 0.15089(7) 0.7706(4) 1.00235(13) 0.0448(5) Uani d . 1 O
O8 0.04948(8) 0.1342(5) 0.81607(17) 0.0641(7) Uani d . 1 O
O9 -0.00192(7) 0.2632(5) 0.91513(15) 0.0617(7) Uani d . 1 O

loop_
_atom_site_aniso_label
_atom_site_aniso_U_11
_atom_site_aniso_U_22
_atom_site_aniso_U_33
_atom_site_aniso_U_12
_atom_site_aniso_U_13
_atom_site_aniso_U_23
C1 0.0260(14) 0.0374(16) 0.0420(15) 0.0020(12) 0.0010(12) 0.0016(13)
C2 0.0345(16) 0.0346(16) 0.0386(15) -0.0030(13) -0.0020(12) -0.0007(12)
C3 0.056(2) 0.053(2) 0.0469(17) 0.0067(16) 0.0003(15) -0.0082(15)
C4 0.060(2) 0.108(3) 0.072(3) 0.010(2) -0.024(2) 0.018(2)
C5 0.0247(15) 0.0491(18) 0.0453(16) -0.0018(13) -0.0050(12) 0.0042(14)
C6 0.0259(15) 0.0440(18) 0.0553(18) 0.0067(13) 0.0043(13) 0.0039(15)
C7 0.046(2) 0.063(2) 0.090(3) 0.0151(17) 0.0175(18) -0.009(2)
C8 0.0292(15) 0.0406(17) 0.0459(16) 0.0030(13) 0.0028(12) -0.0022(13)
C9 0.0249(14) 0.0317(15) 0.0368(14) 0.0007(11) 0.0010(11) 0.0054(12)
C10 0.0260(14) 0.0280(15) 0.0326(14) -0.0006(11) 0.0037(11) 0.0032(11)
C11 0.0233(13) 0.0266(14) 0.0298(13) 0.0010(11) 0.0002(10) -0.0009(11)
C12 0.0264(14) 0.0356(15) 0.0400(15) 0.0009(12) 0.0020(11) 0.0047(12)
C13 0.0340(15) 0.0376(16) 0.0376(15) 0.0044(13) 0.0055(12) 0.0049(12)
C14 0.0288(14) 0.0340(15) 0.0298(13) 0.0011(12) 0.0017(11) -0.0024(12)
C15 0.0293(14) 0.0261(14) 0.0314(14) -0.0005(11) -0.0004(11) -0.0016(11)
C16 0.0385(17) 0.057(2) 0.0485(17) -0.0155(15) 0.0132(14) -0.0138(15)
C17 0.0326(16) 0.0436(17) 0.0421(16) -0.0069(13) 0.0096(13) -0.0013(14)
C18 0.041(2) 0.107(3) 0.080(2) -0.039(2) 0.0121(17) -0.031(2)
N1 0.0228(11) 0.0264(12) 0.0393(12) -0.0036(9) -0.0057(9) -0.0026(10)
N2 0.0278(12) 0.0331(13) 0.0379(12) -0.0066(10) 0.0068(9) -0.0090(10)
O1 0.0300(12) 0.0767(16) 0.0807(16) 0.0146(11) 0.0013(10) -0.0128(13)
O2 0.0310(11) 0.0738(16) 0.0642(14) -0.0087(11) -0.0123(10) 0.0009(12)
O3 0.0457(13) 0.0549(13) 0.0525(13) 0.0042(10) -0.0091(10) -0.0157(11)
O4 0.0395(11) 0.0279(11) 0.0550(12) -0.0008(9) -0.0045(9) -0.0026(9)
O5 0.0575(14) 0.0590(15) 0.0513(13) 0.0170(11) 0.0232(11) 0.0232(11)
O6 0.0457(13) 0.0663(15) 0.0522(13) 0.0203(11) 0.0146(10) 0.0200(11)
O7 0.0486(12) 0.0497(13) 0.0377(11) -0.0159(10) 0.0121(9) -0.0124(9)
O8 0.0490(14) 0.0708(16) 0.0763(16) -0.0225(12) 0.0222(12) -0.0308(13)
O9 0.0399(13) 0.0838(17) 0.0648(14) -0.0269(12) 0.0191(10) -0.0286(13)

loop_
_atom_type_symbol
_atom_type_description
_atom_type_scat_dispersion_real
_atom_type_scat_dispersion_imag
_atom_type_scat_source
C C 0.0033 0.0016
; International Tables for Crystallography (1992).
Vol. C, Tables 4.2.6.8 and 6.1.1.4
;
H H 0.0000 0.0000
; International Tables for Crystallography (1992).
Vol. C, Tables 4.2.6.8 and 6.1.1.4
;
N N 0.0061 0.0033
; International Tables for Crystallography (1992).
Vol. C, Tables 4.2.6.8 and 6.1.1.4
;
O O 0.0106 0.0060
; International Tables for Crystallography (1992).
Vol. C, Tables 4.2.6.8 and 6.1.1.4
;

loop_
_geom_angle_atom_site_label_1
_geom_angle_atom_site_label_2
_geom_angle_atom_site_label_3
_geom_angle
C9 C1 C2 119.5(2)
C9 C1 H1A 120.2
C2 C1 H1A 120.2
O3 C2 C5 114.9(2)
O3 C2 C1 124.9(3)
C5 C2 C1 120.2(3)
O3 C3 H3A 109.5
O3 C3 H3B 109.5
H3A C3 H3B 109.5
O3 C3 H3C 109.5
H3A C3 H3C 109.5
H3B C3 H3C 109.5
O2 C4 H4A 109.5
O2 C4 H4B 109.5
H4A C4 H4B 109.5
O2 C4 H4C 109.5
H4A C4 H4C 109.5
H4B C4 H4C 109.5
O2 C5 C2 120.9(3)
O2 C5 C6 119.3(3)
C2 C5 C6 119.7(2)
O1 C6 C8 124.2(3)
O1 C6 C5 115.5(2)
C8 C6 C5 120.2(3)
O1 C7 H7A 109.5
O1 C7 H7B 109.5
H7A C7 H7B 109.5
O1 C7 H7C 109.5
H7A C7 H7C 109.5
H7B C7 H7C 109.5
C9 C8 C6 119.3(3)
C9 C8 H8 120.4
C6 C8 H8 120.4
C1 C9 C8 121.0(2)
C1 C9 C10 121.5(2)
C8 C9 C10 117.5(2)
O4 C10 N1 121.7(2)
O4 C10 C9 121.7(2)
N1 C10 C9 116.6(2)
N1 C11 C15 111.80(19)
N1 C11 C12 111.8(2)
C15 C11 C12 106.9(2)
N1 C11 H11 108.7
C15 C11 H11 108.7
C12 C11 H11 108.7
C13 C12 C11 115.6(2)
C13 C12 H12A 108.4
C11 C12 H12A 108.4
C13 C12 H12B 108.4
C11 C12 H12B 108.4
H12A C12 H12B 107.4
C14 C13 C12 110.0(2)
C14 C13 H13A 109.7
C12 C13 H13A 109.7
C14 C13 H13B 109.7
C12 C13 H13B 109.7
H13A C13 H13B 108.2
O6 C14 O5 122.3(2)
O6 C14 C13 123.9(2)
O5 C14 C13 113.9(2)
O7 C15 N2 121.1(2)
O7 C15 C11 122.7(2)
N2 C15 C11 116.1(2)
N2 C16 C17 111.1(2)
N2 C16 H16A 109.4
C17 C16 H16A 109.4
N2 C16 H16B 109.4
C17 C16 H16B 109.4
H16A C16 H16B 108.0
O8 C17 O9 124.6(3)
O8 C17 C16 124.6(3)
O9 C17 C16 110.9(2)
O9 C18 H18A 109.5
O9 C18 H18B 109.5
H18A C18 H18B 109.5
O9 C18 H18C 109.5
H18A C18 H18C 109.5
H18B C18 H18C 109.5
C10 N1 C11 121.2(2)
C10 N1 H1 119.4
C11 N1 H1 119.4
C15 N2 C16 121.0(2)
C15 N2 H2 119.5
C16 N2 H2 119.5
C6 O1 C7 118.3(2)
C5 O2 C4 113.8(3)
C2 O3 C3 117.7(2)
C14 O5 H5 109.5
C17 O9 C18 117.1(2)

loop_
_geom_bond_atom_site_label_1
_geom_bond_atom_site_label_2
_geom_bond_distance
C1 C9 1.383(4)
C1 C2 1.388(4)
C1 H1A 0.9300
C2 O3 1.361(3)
C2 C5 1.388(4)
C3 O3 1.414(4)
C3 H3A 0.9600
C3 H3B 0.9600
C3 H3C 0.9600
C4 O2 1.414(4)
C4 H4A 0.9600
C4 H4B 0.9600
C4 H4C 0.9600
C5 O2 1.366(3)
C5 C6 1.391(4)
C6 O1 1.360(3)
C6 C8 1.389(4)
C7 O1 1.409(4)
C7 H7A 0.9600
C7 H7B 0.9600
C7 H7C 0.9600
C8 C9 1.385(4)
C8 H8 0.9300
C9 C10 1.494(3)
C10 O4 1.227(3)
C10 N1 1.336(3)
C11 N1 1.448(3)
C11 C15 1.514(3)
C11 C12 1.516(3)
C11 H11 0.9800
C12 C13 1.508(4)
C12 H12A 0.9700
C12 H12B 0.9700
C13 C14 1.491(4)
C13 H13A 0.9700
C13 H13B 0.9700
C14 O6 1.199(3)
C14 O5 1.318(3)
C15 O7 1.229(3)
C15 N2 1.330(3)
C16 N2 1.443(3)
C16 C17 1.491(4)
C16 H16A 0.9700
C16 H16B 0.9700
C17 O8 1.193(3)
C17 O9 1.315(3)
C18 O9 1.442(4)
C18 H18A 0.9600
C18 H18B 0.9600
C18 H18C 0.9600
N1 H1 0.8600
N2 H2 0.8600
O5 H5 0.8200

loop_
_geom_hbond_atom_site_label_D
_geom_hbond_atom_site_label_H
_geom_hbond_atom_site_label_A
_geom_hbond_site_symmetry_A
_geom_hbond_distance_DH
_geom_hbond_distance_HA
_geom_hbond_distance_DA
_geom_hbond_angle_DHA
O5 H5 O7 4_585 0.82 1.85 2.667(3) 174
N2 H2 O6 1_545 0.86 2.38 3.193(3) 157
N1 H1 O4 1_565 0.86 2.25 3.060(3) 157
C11 H11 O6 1_545 0.98 2.52 3.313(3) 138
C18 H18B O6 2_536 0.96 2.47 3.014(4) 116

loop_
_geom_torsion_atom_site_label_1
_geom_torsion_atom_site_label_2
_geom_torsion_atom_site_label_3
_geom_torsion_atom_site_label_4
_geom_torsion
C9 C1 C2 O3 -177.9(2)
C9 C1 C2 C5 1.0(4)
O3 C2 C5 O2 -2.2(4)
C1 C2 C5 O2 178.8(3)
O3 C2 C5 C6 180.0(3)
C1 C2 C5 C6 1.0(4)
O2 C5 C6 O1 -0.7(4)
C2 C5 C6 O1 177.1(3)
O2 C5 C6 C8 179.2(3)
C2 C5 C6 C8 -3.0(4)
O1 C6 C8 C9 -177.3(3)
C5 C6 C8 C9 2.9(4)
C2 C1 C9 C8 -1.1(4)
C2 C1 C9 C10 175.8(2)
C6 C8 C9 C1 -0.8(4)
C6 C8 C9 C10 -177.8(2)
C1 C9 C10 O4 -145.4(3)
C8 C9 C10 O4 31.6(4)
C1 C9 C10 N1 34.6(3)
C8 C9 C10 N1 -148.4(2)
N1 C11 C12 C13 67.7(3)
C15 C11 C12 C13 -169.7(2)
C11 C12 C13 C14 178.0(2)
C12 C13 C14 O6 -1.6(4)
C12 C13 C14 O5 177.0(2)
N1 C11 C15 O7 35.9(3)
C12 C11 C15 O7 -86.8(3)
N1 C11 C15 N2 -147.8(2)
C12 C11 C15 N2 89.5(3)
N2 C16 C17 O8 11.5(4)
N2 C16 C17 O9 -167.6(3)
O4 C10 N1 C11 2.9(4)
C9 C10 N1 C11 -177.2(2)
C15 C11 N1 C10 88.9(3)
C12 C11 N1 C10 -151.3(2)
O7 C15 N2 C16 4.9(4)
C11 C15 N2 C16 -171.4(2)
C17 C16 N2 C15 179.9(2)
C8 C6 O1 C7 4.3(5)
C5 C6 O1 C7 -175.8(3)
C2 C5 O2 C4 86.9(4)
C6 C5 O2 C4 -95.3(4)
C5 C2 O3 C3 -179.1(3)
C1 C2 O3 C3 -0.2(4)
O8 C17 O9 C18 -3.0(5)
C16 C17 O9 C18 176.1(3)
